data_4346235
loop_
_publ_author_name
'Choi, Bonnie'
'Paley, Daniel W.'
'Siegrist, Theo'
'Steigerwald, Michael L.'
'Roy, Xavier'

_publ_section_title
;
 Ligand Control of Manganese Telluride Molecular Cluster Core Nuclearity.
;
_journal_issue 17
_journal_name_full 'Inorganic chemistry'
_journal_page_first 8348
_journal_page_last 8355
_journal_paper_doi 10.1021/acs.inorgchem.5b01020
_journal_volume 54
_journal_year 2015
_chemical_formula_moiety 'C36 H90 Mn6 P6 Te6'
_chemical_formula_sum 'C36 H90 Mn6 P6 Te6'
_chemical_formula_weight 1804.13
_space_group_crystal_system orthorhombic
_space_group_IT_number 36
_space_group_name_Hall 'C 2c -2'
_space_group_name_H-M_alt 'C m c 21'
_atom_sites_solution_hydrogens geom
_atom_sites_solution_primary direct
_audit_creation_date 2014-10-21
_audit_creation_method
;
Olex2 1.2
(compiled 2014.08.28 svn.r2986 for OlexSys, GUI svn.r4874)
;
_cell_angle_alpha 90
_cell_angle_beta 90
_cell_angle_gamma 90
_cell_formula_units_Z 4
_cell_length_a 20.8798(6)
_cell_length_b 14.5239(4)
_cell_length_c 22.4484(7)
_cell_measurement_reflns_used 9318
_cell_measurement_temperature 100
_cell_measurement_theta_max 71.4510
_cell_measurement_theta_min 5.7670
_cell_volume 6807.6(3)
_computing_cell_refinement
'CrysAlisPro, Agilent Technologies, Version 1.171.37.34 (release 22-05-2014 CrysAlis171 .NET) (compiled May 22 2014,16:03:01)'
_computing_data_collection
'CrysAlisPro, Agilent Technologies, Version 1.171.37.34 (release 22-05-2014 CrysAlis171 .NET) (compiled May 22 2014,16:03:01)'
_computing_data_reduction
'CrysAlisPro, Agilent Technologies, Version 1.171.37.34 (release 22-05-2014 CrysAlis171 .NET) (compiled May 22 2014,16:03:01)'
_computing_molecular_graphics 'Olex2 (Dolomanov et al., 2009)'
_computing_publication_material 'Olex2 (Dolomanov et al., 2009)'
_computing_structure_refinement 'ShelXL (Sheldrick, 2008)'
_computing_structure_solution 'ShelXS (Sheldrick, 2008)'
_diffrn_ambient_temperature 100
_diffrn_detector 'CCD plate'
_diffrn_detector_area_resol_mean 8.0549
_diffrn_detector_type EosS2
_diffrn_measured_fraction_theta_full 0.999
_diffrn_measured_fraction_theta_max 0.995
_diffrn_measurement_details
;
#__ type_ start__ end____ width___ exp.time_
  1 omega   57.00  108.00   1.0000    3.2700
omega____ theta____ kappa____ phi______ frames
    -       35.5316  178.0000  120.0000 51

#__ type_ start__ end____ width___ exp.time_
  2 omega   19.00  103.00   1.0000    3.2700
omega____ theta____ kappa____ phi______ frames
    -       35.5316   57.0000 -180.0000 84

#__ type_ start__ end____ width___ exp.time_
  3 omega   57.00  108.00   1.0000    3.2700
omega____ theta____ kappa____ phi______ frames
    -       35.5316  178.0000    0.0000 51

#__ type_ start__ end____ width___ exp.time_
  4 omega  -32.00   52.00   1.0000    3.2700
omega____ theta____ kappa____ phi______ frames
    -       35.5316  -57.0000  150.0000 84

#__ type_ start__ end____ width___ exp.time_
  5 omega   57.00  108.00   1.0000    3.2700
omega____ theta____ kappa____ phi______ frames
    -       35.5316  178.0000  -30.0000 51

#__ type_ start__ end____ width___ exp.time_
  6 omega   57.00  108.00   1.0000    3.2700
omega____ theta____ kappa____ phi______ frames
    -       35.5316  178.0000 -120.0000 51

#__ type_ start__ end____ width___ exp.time_
  7 omega    1.00   74.00   1.0000    3.2700
omega____ theta____ kappa____ phi______ frames
    -       35.5316  -99.0000  150.0000 73

#__ type_ start__ end____ width___ exp.time_
  8 omega   87.00  178.00   1.0000   13.0800
omega____ theta____ kappa____ phi______ frames
    -      108.0000   30.0000  -30.0000 91

#__ type_ start__ end____ width___ exp.time_
  9 omega   39.00  109.00   1.0000   13.0800
omega____ theta____ kappa____ phi______ frames
    -      108.0000  -94.0000    0.0000 70

#__ type_ start__ end____ width___ exp.time_
 10 omega   38.00   91.00   1.0000   13.0800
omega____ theta____ kappa____ phi______ frames
    -      108.0000  -30.0000  150.0000 53

#__ type_ start__ end____ width___ exp.time_
 11 omega   90.00  175.00   1.0000   13.0800
omega____ theta____ kappa____ phi______ frames
    -      108.0000   61.0000  -90.0000 85

#__ type_ start__ end____ width___ exp.time_
 12 omega   90.00  175.00   1.0000   13.0800
omega____ theta____ kappa____ phi______ frames
    -      108.0000   61.0000   60.0000 85

#__ type_ start__ end____ width___ exp.time_
 13 omega   39.00  109.00   1.0000   13.0800
omega____ theta____ kappa____ phi______ frames
    -      108.0000  -94.0000  -60.0000 70

#__ type_ start__ end____ width___ exp.time_
 14 omega   91.00  176.00   1.0000   13.0800
omega____ theta____ kappa____ phi______ frames
    -      108.0000   45.0000  120.0000 85

#__ type_ start__ end____ width___ exp.time_
 15 omega  100.00  171.00   1.0000   13.0800
omega____ theta____ kappa____ phi______ frames
    -      108.0000  111.0000   90.0000 71

#__ type_ start__ end____ width___ exp.time_
 16 omega   54.00   81.00   1.0000   13.0800
omega____ theta____ kappa____ phi______ frames
    -      108.0000  -30.0000  -30.0000 27

#__ type_ start__ end____ width___ exp.time_
 17 omega   39.00   66.00   1.0000   13.0800
omega____ theta____ kappa____ phi______ frames
    -      108.0000  -30.0000   30.0000 27

#__ type_ start__ end____ width___ exp.time_
 18 omega   39.00   78.00   1.0000   13.0800
omega____ theta____ kappa____ phi______ frames
    -      108.0000  -30.0000  120.0000 39

#__ type_ start__ end____ width___ exp.time_
 19 omega   58.00   84.00   1.0000   13.0800
omega____ theta____ kappa____ phi______ frames
    -      108.0000  -45.0000 -180.0000 26
;
_diffrn_measurement_device 'four-circle diffractometer'
_diffrn_measurement_device_type 'SuperNova, Dual, Cu at zero, EosS2'
_diffrn_measurement_method '\w scans'
_diffrn_orient_matrix_UB_11 0.0156661000
_diffrn_orient_matrix_UB_12 0.0303973000
_diffrn_orient_matrix_UB_13 -0.0641149000
_diffrn_orient_matrix_UB_21 -0.0606089000
_diffrn_orient_matrix_UB_22 -0.0493648000
_diffrn_orient_matrix_UB_23 -0.0226331000
_diffrn_orient_matrix_UB_31 -0.0391601000
_diffrn_orient_matrix_UB_32 0.0887210000
_diffrn_orient_matrix_UB_33 0.0093165000
_diffrn_radiation_monochromator mirror
_diffrn_radiation_probe x-ray
_diffrn_radiation_type CuK\a
_diffrn_radiation_wavelength 1.54184
_diffrn_reflns_av_R_equivalents 0.0390
_diffrn_reflns_av_unetI/netI 0.0371
_diffrn_reflns_Laue_measured_fraction_full 0.999
_diffrn_reflns_Laue_measured_fraction_max 0.995
_diffrn_reflns_limit_h_max 25
_diffrn_reflns_limit_h_min -24
_diffrn_reflns_limit_k_max 17
_diffrn_reflns_limit_k_min -15
_diffrn_reflns_limit_l_max 27
_diffrn_reflns_limit_l_min -25
_diffrn_reflns_number 18021
_diffrn_reflns_point_group_measured_fraction_full 0.999
_diffrn_reflns_point_group_measured_fraction_max 0.995
_diffrn_reflns_theta_full 67.684
_diffrn_reflns_theta_max 71.642
_diffrn_reflns_theta_min 5.413
_diffrn_source 'sealed X-ray tube'
_diffrn_source_type 'SuperNova (Cu) X-ray Source'
_exptl_absorpt_coefficient_mu 30.153
_exptl_absorpt_correction_T_max 0.471
_exptl_absorpt_correction_T_min 0.075
_exptl_absorpt_correction_type gaussian
_exptl_absorpt_process_details
'CrysAlisPro, Agilent Technologies, Version 1.171.37.34 (release 22-05-2014 CrysAlis171 .NET) (compiled May 22 2014,16:03:01) Numerical absorption correction based on gaussian integration over a multifaceted crystal model Empirical absorption correction using spherical harmonics, implemented in SCALE3 ABSPACK scaling algorithm.'
_exptl_crystal_density_diffrn 1.760
_exptl_crystal_description
;
;
_exptl_crystal_F_000 3432
_exptl_crystal_size_max 0.1637
_exptl_crystal_size_mid 0.0918
_exptl_crystal_size_min 0.0479
_refine_diff_density_max 1.084
_refine_diff_density_min -0.703
_refine_diff_density_rms 0.114
_refine_ls_abs_structure_details
;
 Refined as an inversion twin.
;
_refine_ls_abs_structure_Flack 0.493(11)
_refine_ls_extinction_method none
_refine_ls_goodness_of_fit_ref 1.066
_refine_ls_hydrogen_treatment constr
_refine_ls_matrix_type full
_refine_ls_number_parameters 309
_refine_ls_number_reflns 6276
_refine_ls_number_restraints 193
_refine_ls_restrained_S_all 1.078
_refine_ls_R_factor_all 0.0313
_refine_ls_R_factor_gt 0.0299
_refine_ls_shift/su_max 0.009
_refine_ls_shift/su_mean 0.000
_refine_ls_structure_factor_coef Fsqd
_refine_ls_weighting_details 'w=1/[\s^2^(Fo^2^)+(0.0388P)^2^+14.9037P] where P=(Fo^2^+2Fc^2^)/3'
_refine_ls_weighting_scheme calc
_refine_ls_wR_factor_gt 0.0778
_refine_ls_wR_factor_ref 0.0787
_reflns_Friedel_coverage 0.947
_reflns_Friedel_fraction_full 0.999
_reflns_Friedel_fraction_max 0.995
_reflns_number_gt 6039
_reflns_number_total 6276
_reflns_threshold_expression 'I > 2\s(I)'
_cod_data_source_file Mn6Te6_PEt36.cif
_cod_data_source_block Mn6Te6-PEt3-6
_cod_original_cell_volume 6807.6(4)
_cod_database_code 4346235
_chemical_oxdiff_formula Mn6Te6P6C36
_platon_squeeze_void_probe_radius 1.20
_shelx_space_group_comment
;
The symmetry employed for this shelxl refinement is uniquely defined
by the following loop, which should always be used as a source of
symmetry information in preference to the above space-group names.
They are only intended as comments.
;
_reflns_odcompleteness_completeness 99.82
_reflns_odcompleteness_iscentric 1
_reflns_odcompleteness_theta 66.97
_olex2_refinement_description
;
1. Fixed Uiso
 At 1.2 times of:
  All C(H,H) groups
 At 1.5 times of:
  All C(H,H,H) groups
2. Uiso/Uaniso restraints and constraints
P52 \\sim C53 \\sim C54 \\sim C55 \\sim C56 \\sim C57 \\sim C58: within 1.7A
with sigma of 0.04 and sigma for terminal atoms of 0.08
P72 \\sim C73 \\sim C74 \\sim C75 \\sim C76 \\sim C77 \\sim C78: within 1.7A
with sigma of 0.04 and sigma for terminal atoms of 0.08
Uanis(C54) = Uanis(C58)
3. Rigid body (RIGU) restrains
 P52, C53, C54, C55, C56, C57, C58
 with sigma for 1-2 distances of 0.004 and sigma for 1-3 distances of 0.004
 P72, C73, C74, C75, C76, C77, C78
 with sigma for 1-2 distances of 0.004 and sigma for 1-3 distances of 0.004
4. Same fragment restrains
{Mn71, P72, C73, C74, C75, C76, C77, C78}
{Mn51, P52, C53, C54, C55, C56, C57, C58}
as
{Mn11, P12, C13, C14, C15, C16, C17, C18}
5. Others
 Fixed Sof: C53(0.5) H53A(0.5) H53B(0.5) C54(0.5) H54A(0.5) H54B(0.5)
 H54C(0.5) C55(0.5) H55A(0.5) H55B(0.5) C56(0.5) H56A(0.5) H56B(0.5) H56C(0.5)
 C57(0.5) H57A(0.5) H57B(0.5) C58(0.5) H58A(0.5) H58B(0.5) H58C(0.5) C73(0.5)
 H73A(0.5) H73B(0.5) C74(0.5) H74A(0.5) H74B(0.5) H74C(0.5) C75(0.5) H75A(0.5)
 H75B(0.5) C76(0.5) H76A(0.5) H76B(0.5) H76C(0.5) C77(0.5) H77A(0.5) H77B(0.5)
 C78(0.5) H78A(0.5) H78B(0.5) H78C(0.5)
6.a Secondary CH2 refined with riding coordinates:
 C13(H13A,H13B), C15(H15A,H15B), C17(H17A,H17B), C33(H33A,H33B), C35(H35A,
 H35B), C37(H37A,H37B), C53(H53A,H53B), C55(H55A,H55B), C57(H57A,H57B),
 C73(H73A,H73B), C75(H75A,H75B), C77(H77A,H77B)
6.b Me refined with riding coordinates:
 C54(H54A,H54B,H54C), C56(H56A,H56B,H56C), C58(H58A,H58B,H58C), C74(H74A,H74B,
 H74C), C76(H76A,H76B,H76C), C78(H78A,H78B,H78C)
6.c Idealised Me refined as rotating group:
 C14(H14A,H14B,H14C), C16(H16A,H16B,H16C), C18(H18A,H18B,H18C), C34(H34A,H34B,
 H34C), C36(H36A,H36B,H36C), C38(H38A,H38B,H38C)
;
_shelx_shelxl_version_number 2014/7
_olex2_submission_special_instructions 'No special instructions were received'

loop_
_space_group_symop_operation_xyz
'x, y, z'
'-x, -y, z+1/2'
'-x, y, z'
'x, -y, z+1/2'
'x+1/2, y+1/2, z'
'-x+1/2, -y+1/2, z+1/2'
'-x+1/2, y+1/2, z'
'x+1/2, -y+1/2, z+1/2'

loop_
_atom_site_label
_atom_site_type_symbol
_atom_site_fract_x
_atom_site_fract_y
_atom_site_fract_z
_atom_site_U_iso_or_equiv
_atom_site_adp_type
_atom_site_occupancy
_atom_site_site_symmetry_order
_atom_site_calc_flag
_atom_site_refinement_flags_posn
_atom_site_refinement_flags_adp
_atom_site_refinement_flags_occupancy
_atom_site_disorder_assembly
_atom_site_disorder_group
Te1 Te 0.0000 0.35979(5) 0.17765(4) 0.02139(18) Uani 1 2 d S T P . .
Te2 Te 0.11266(3) 0.12368(3) 0.10925(2) 0.02260(14) Uani 1 1 d . . . . .
Te3 Te 0.11544(3) 0.36675(3) -0.00914(2) 0.02264(14) Uani 1 1 d . . . . .
Te4 Te 0.0000 0.13330(4) -0.07700(4) 0.02094(18) Uani 1 2 d S T P . .
Mn11 Mn 0.09814(6) 0.30908(8) 0.10544(8) 0.0197(3) Uani 1 1 d . . . . .
P12 P 0.20161(10) 0.36600(15) 0.15095(11) 0.0268(4) Uani 1 1 d . . . . .
C13 C 0.2146(5) 0.4902(6) 0.1413(5) 0.043(2) Uani 1 1 d . . . . .
H13A H 0.2562 0.5066 0.1574 0.051 Uiso 1 1 calc R . . . .
H13B H 0.2148 0.5047 0.0991 0.051 Uiso 1 1 calc R . . . .
C14 C 0.1634(6) 0.5467(7) 0.1721(8) 0.068(4) Uani 1 1 d . . . . .
H14A H 0.1220 0.5210 0.1635 0.102 Uiso 1 1 calc GR . . . .
H14B H 0.1651 0.6090 0.1579 0.102 Uiso 1 1 calc GR . . . .
H14C H 0.1705 0.5458 0.2143 0.102 Uiso 1 1 calc GR . . . .
C15 C 0.2703(4) 0.3115(6) 0.1132(5) 0.034(2) Uani 1 1 d . . . . .
H15A H 0.2651 0.2452 0.1157 0.041 Uiso 1 1 calc R . . . .
H15B H 0.2688 0.3281 0.0714 0.041 Uiso 1 1 calc R . . . .
C16 C 0.3372(5) 0.3365(8) 0.1377(6) 0.048(3) Uani 1 1 d . . . . .
H16A H 0.3435 0.4018 0.1349 0.072 Uiso 1 1 calc GR . . . .
H16B H 0.3694 0.3054 0.1148 0.072 Uiso 1 1 calc GR . . . .
H16C H 0.3402 0.3178 0.1786 0.072 Uiso 1 1 calc GR . . . .
C17 C 0.2155(5) 0.3463(8) 0.2303(4) 0.045(2) Uani 1 1 d . . . . .
H17A H 0.2552 0.3759 0.2419 0.054 Uiso 1 1 calc R . . . .
H17B H 0.1811 0.3745 0.2529 0.054 Uiso 1 1 calc R . . . .
C18 C 0.2191(7) 0.2438(8) 0.2461(6) 0.062(3) Uani 1 1 d . . . . .
H18A H 0.1814 0.2131 0.2317 0.093 Uiso 1 1 calc GR . . . .
H18B H 0.2219 0.2369 0.2885 0.093 Uiso 1 1 calc GR . . . .
H18C H 0.2563 0.2172 0.2278 0.093 Uiso 1 1 calc GR . . . .
Mn31 Mn 0.10017(6) 0.18099(8) -0.00593(8) 0.0203(3) Uani 1 1 d . . . . .
P32 P 0.19144(10) 0.08099(14) -0.04550(10) 0.0248(4) Uani 1 1 d . . . . .
C33 C 0.1921(5) 0.0569(6) -0.1257(4) 0.035(2) Uani 1 1 d . . . . .
H33A H 0.1498 0.0363 -0.1374 0.042 Uiso 1 1 calc R . . . .
H33B H 0.2007 0.1139 -0.1467 0.042 Uiso 1 1 calc R . . . .
C34 C 0.2416(6) -0.0161(8) -0.1463(6) 0.055(3) Uani 1 1 d . . . . .
H34A H 0.2837 0.0026 -0.1343 0.082 Uiso 1 1 calc GR . . . .
H34B H 0.2401 -0.0217 -0.1889 0.082 Uiso 1 1 calc GR . . . .
H34C H 0.2315 -0.0744 -0.1285 0.082 Uiso 1 1 calc GR . . . .
C35 C 0.1866(4) -0.0326(6) -0.0109(4) 0.0303(18) Uani 1 1 d . . . . .
H35A H 0.2210 -0.0705 -0.0264 0.036 Uiso 1 1 calc R . . . .
H35B H 0.1933 -0.0259 0.0316 0.036 Uiso 1 1 calc R . . . .
C36 C 0.1239(5) -0.0821(6) -0.0208(5) 0.041(2) Uani 1 1 d . . . . .
H36A H 0.0890 -0.0408 -0.0130 0.061 Uiso 1 1 calc GR . . . .
H36B H 0.1212 -0.1340 0.0055 0.061 Uiso 1 1 calc GR . . . .
H36C H 0.1216 -0.1030 -0.0613 0.061 Uiso 1 1 calc GR . . . .
C37 C 0.2729(4) 0.1182(7) -0.0266(5) 0.039(2) Uani 1 1 d . . . . .
H37A H 0.2747 0.1324 0.0156 0.047 Uiso 1 1 calc R . . . .
H37B H 0.3023 0.0677 -0.0340 0.047 Uiso 1 1 calc R . . . .
C38 C 0.2946(5) 0.2012(8) -0.0614(7) 0.059(4) Uani 1 1 d . . . . .
H38A H 0.2994 0.1848 -0.1026 0.089 Uiso 1 1 calc GR . . . .
H38B H 0.3350 0.2222 -0.0461 0.089 Uiso 1 1 calc GR . . . .
H38C H 0.2634 0.2493 -0.0578 0.089 Uiso 1 1 calc GR . . . .
Mn51 Mn 0.0000 0.31823(12) -0.05629(10) 0.0193(4) Uani 1 2 d S T P A .
P52 P 0.0000 0.3890(3) -0.15938(18) 0.0449(10) Uani 1 2 d S T P . .
C53 C -0.0473(10) 0.3158(14) -0.2153(8) 0.046(4) Uani 0.5 1 d . . . A -1
H53A H -0.0525 0.3510 -0.2517 0.056 Uiso 0.5 1 calc R . . A -1
H53B H -0.0221 0.2616 -0.2250 0.056 Uiso 0.5 1 calc R . . A -1
C54 C -0.1131(12) 0.285(2) -0.1942(15) 0.063(5) Uani 0.5 1 d . . . A -1
H54A H -0.1331 0.2485 -0.2248 0.094 Uiso 0.5 1 calc R . . A -1
H54B H -0.1085 0.2479 -0.1588 0.094 Uiso 0.5 1 calc R . . A -1
H54C H -0.1390 0.3374 -0.1856 0.094 Uiso 0.5 1 calc R . . A -1
C55 C -0.0503(11) 0.4950(12) -0.1642(10) 0.051(5) Uani 0.5 1 d . . . A -1
H55A H -0.0491 0.5183 -0.2047 0.062 Uiso 0.5 1 calc R . . A -1
H55B H -0.0943 0.4794 -0.1549 0.062 Uiso 0.5 1 calc R . . A -1
C56 C -0.0276(13) 0.5703(12) -0.1217(10) 0.056(6) Uani 0.5 1 d . . . A -1
H56A H -0.0547 0.6233 -0.1257 0.084 Uiso 0.5 1 calc R . . A -1
H56B H -0.0295 0.5481 -0.0815 0.084 Uiso 0.5 1 calc R . . A -1
H56C H 0.0157 0.5870 -0.1313 0.084 Uiso 0.5 1 calc R . . A -1
C57 C 0.0728(10) 0.4098(15) -0.1981(11) 0.055(6) Uani 0.5 1 d . . . A -1
H57A H 0.0634 0.4290 -0.2385 0.066 Uiso 0.5 1 calc R . . A -1
H57B H 0.0960 0.4592 -0.1786 0.066 Uiso 0.5 1 calc R . . A -1
C58 C 0.1146(13) 0.3229(19) -0.1995(16) 0.063(5) Uani 0.5 1 d . . . A -1
H58A H 0.1536 0.3358 -0.2206 0.094 Uiso 0.5 1 calc R . . A -1
H58B H 0.1245 0.3044 -0.1595 0.094 Uiso 0.5 1 calc R . . A -1
H58C H 0.0919 0.2743 -0.2193 0.094 Uiso 0.5 1 calc R . . A -1
Mn71 Mn 0.0000 0.17448(12) 0.15925(9) 0.0198(4) Uani 1 2 d S T P B .
P72 P 0.0000 0.0760(3) 0.25273(17) 0.0439(9) Uani 1 2 d S T P . .
C73 C -0.0359(10) -0.0415(11) 0.2406(9) 0.042(4) Uani 0.5 1 d . . . B -1
H73A H -0.0322 -0.0772 0.2769 0.051 Uiso 0.5 1 calc R . . B -1
H73B H -0.0811 -0.0351 0.2313 0.051 Uiso 0.5 1 calc R . . B -1
C74 C -0.003(3) -0.0925(11) 0.1901(9) 0.055(7) Uani 0.5 1 d . . . B -1
H74A H -0.0221 -0.1520 0.1851 0.083 Uiso 0.5 1 calc R . . B -1
H74B H -0.0069 -0.0579 0.1539 0.083 Uiso 0.5 1 calc R . . B -1
H74C H 0.0418 -0.1000 0.1995 0.083 Uiso 0.5 1 calc R . . B -1
C75 C 0.0701(10) 0.0631(17) 0.2949(11) 0.054(6) Uani 0.5 1 d . . . B -1
H75A H 0.0615 0.0242 0.3291 0.064 Uiso 0.5 1 calc R . . B -1
H75B H 0.1028 0.0336 0.2709 0.064 Uiso 0.5 1 calc R . . B -1
C76 C 0.0944(19) 0.159(2) 0.3162(16) 0.088(11) Uani 0.5 1 d . . . B -1
H76A H 0.1328 0.1510 0.3393 0.132 Uiso 0.5 1 calc R . . B -1
H76B H 0.1033 0.1969 0.2823 0.132 Uiso 0.5 1 calc R . . B -1
H76C H 0.0621 0.1875 0.3404 0.132 Uiso 0.5 1 calc R . . B -1
C77 C -0.0648(11) 0.1095(15) 0.3077(11) 0.050(6) Uani 0.5 1 d . . . B -1
H77A H -0.1060 0.0982 0.2891 0.060 Uiso 0.5 1 calc R . . B -1
H77B H -0.0617 0.0687 0.3418 0.060 Uiso 0.5 1 calc R . . B -1
C78 C -0.0644(18) 0.2089(17) 0.3306(15) 0.081(11) Uani 0.5 1 d . . . B -1
H78A H -0.0992 0.2176 0.3580 0.121 Uiso 0.5 1 calc R . . B -1
H78B H -0.0246 0.2209 0.3506 0.121 Uiso 0.5 1 calc R . . B -1
H78C H -0.0690 0.2505 0.2977 0.121 Uiso 0.5 1 calc R . . B -1

loop_
_atom_site_aniso_label
_atom_site_aniso_U_11
_atom_site_aniso_U_22
_atom_site_aniso_U_33
_atom_site_aniso_U_23
_atom_site_aniso_U_13
_atom_site_aniso_U_12
Te1 0.0220(4) 0.0194(3) 0.0228(5) -0.0059(3) 0.000 0.000
Te2 0.0233(3) 0.0191(2) 0.0254(3) 0.0015(2) 0.0002(3) 0.00633(17)
Te3 0.0221(3) 0.0213(2) 0.0245(3) 0.0027(2) -0.0005(3) -0.00713(16)
Te4 0.0192(4) 0.0211(3) 0.0225(5) -0.0048(3) 0.000 0.000
Mn11 0.0184(6) 0.0179(5) 0.0229(7) -0.0009(6) -0.0005(6) -0.0012(4)
P12 0.0225(10) 0.0293(11) 0.0286(12) -0.0002(9) -0.0022(8) -0.0062(8)
C13 0.038(5) 0.029(5) 0.060(7) -0.005(5) 0.003(5) -0.021(4)
C14 0.048(6) 0.025(5) 0.132(14) -0.017(6) 0.011(7) -0.006(4)
C15 0.032(4) 0.024(4) 0.045(6) 0.006(4) 0.003(4) 0.001(3)
C16 0.034(5) 0.050(6) 0.060(8) 0.009(5) -0.004(5) -0.007(4)
C17 0.047(6) 0.055(6) 0.033(6) -0.005(5) -0.008(5) -0.011(5)
C18 0.085(10) 0.057(8) 0.044(7) 0.018(6) -0.017(7) -0.007(6)
Mn31 0.0190(6) 0.0200(6) 0.0219(7) 0.0000(6) -0.0011(6) 0.0023(4)
P32 0.0229(9) 0.0225(9) 0.0289(11) 0.0005(8) 0.0005(8) 0.0024(7)
C33 0.044(5) 0.032(5) 0.029(5) -0.003(4) 0.005(4) -0.001(4)
C34 0.069(8) 0.045(7) 0.050(7) -0.005(5) 0.015(6) 0.012(5)
C35 0.037(5) 0.026(4) 0.028(4) 0.003(4) 0.002(4) 0.009(3)
C36 0.052(6) 0.026(4) 0.045(6) 0.007(4) 0.003(5) -0.006(4)
C37 0.023(4) 0.036(5) 0.059(7) -0.012(4) -0.006(4) 0.006(3)
C38 0.028(5) 0.044(6) 0.106(12) 0.005(7) 0.002(6) -0.009(4)
Mn51 0.0194(9) 0.0195(8) 0.0191(11) 0.0029(7) 0.000 0.000
P52 0.075(3) 0.0353(18) 0.024(2) 0.0080(15) 0.000 0.000
C53 0.076(10) 0.045(9) 0.018(8) 0.007(7) -0.010(7) -0.009(7)
C54 0.076(8) 0.073(13) 0.039(10) 0.022(11) -0.007(7) -0.006(6)
C55 0.069(11) 0.037(7) 0.048(11) 0.007(7) -0.003(9) 0.000(7)
C56 0.089(16) 0.025(8) 0.053(13) 0.013(8) -0.005(11) -0.004(8)
C57 0.061(9) 0.056(11) 0.048(14) 0.027(9) -0.002(8) -0.018(7)
C58 0.076(8) 0.073(13) 0.039(10) 0.022(11) -0.007(7) -0.006(6)
Mn71 0.0229(10) 0.0191(8) 0.0175(11) 0.0025(7) 0.000 0.000
P72 0.077(3) 0.0335(17) 0.0211(19) 0.0073(14) 0.000 0.000
C73 0.055(10) 0.041(8) 0.031(9) 0.007(6) 0.000(8) -0.002(7)
C74 0.082(16) 0.033(7) 0.051(10) 0.006(7) 0.028(18) -0.019(15)
C75 0.058(9) 0.067(14) 0.036(12) 0.021(10) -0.004(8) -0.011(8)
C76 0.12(2) 0.081(16) 0.063(19) 0.026(13) -0.039(19) -0.032(15)
C77 0.058(10) 0.047(10) 0.045(12) -0.009(9) 0.009(9) -0.026(8)
C78 0.12(2) 0.052(11) 0.07(2) -0.017(11) 0.057(19) -0.034(11)

loop_
_atom_type_symbol
_atom_type_description
_atom_type_scat_dispersion_real
_atom_type_scat_dispersion_imag
_atom_type_scat_source
C C 0.0181 0.0091 'International Tables Vol C Tables 4.2.6.8 and 6.1.1.4'
H H 0.0000 0.0000 'International Tables Vol C Tables 4.2.6.8 and 6.1.1.4'
P P 0.2955 0.4335 'International Tables Vol C Tables 4.2.6.8 and 6.1.1.4'
Mn Mn -0.5299 2.8052 'International Tables Vol C Tables 4.2.6.8 and 6.1.1.4'
Te Te -0.1759 6.3531 'International Tables Vol C Tables 4.2.6.8 and 6.1.1.4'

loop_
_exptl_crystal_face_index_h
_exptl_crystal_face_index_k
_exptl_crystal_face_index_l
_exptl_crystal_face_perp_dist
_exptl_oxdiff_crystal_face_indexfrac_h
_exptl_oxdiff_crystal_face_indexfrac_k
_exptl_oxdiff_crystal_face_indexfrac_l
_exptl_oxdiff_crystal_face_x
_exptl_oxdiff_crystal_face_y
_exptl_oxdiff_crystal_face_z
-6 8 -6 0.0459 -6.1352 8.3508 -6.3803 0.5668 0.1040 0.9217
7 7 -4 0.0187 7.3447 6.7287 -3.7379 0.5592 -0.6927 0.2745
12 3 -4 0.0471 12.3009 2.9030 -4.1445 0.5467 -0.7950 -0.2628
-10 -6 4 0.0178 -10.1703 -5.7891 3.5782 -0.5647 0.8212 -0.0820
-9 5 -8 0.0503 -8.6249 4.9571 -8.2054 0.5416 0.4638 0.7011
-5 -1 -13 0.0669 -4.9709 -0.8732 -13.4857 0.7602 0.6496 -0.0085
5 -8 -6 0.0661 5.3363 -7.7675 -5.9577 0.2295 0.1949 -0.9536
-1 -7 9 0.0337 -1.0453 -7.1386 9.4558 -0.8396 0.2017 -0.5043
11 3 6 0.0402 11.1595 3.4065 6.3679 -0.1299 -0.9887 -0.0755
5 7 -9 0.0153 4.6775 6.6475 -9.0336 0.8545 -0.4072 0.3224
-6 8 6 0.0755 -5.5195 7.5502 6.4139 -0.2682 -0.1833 0.9458
-5 -3 13 0.0418 -4.6544 -2.8591 12.9526 -0.9903 0.1301 0.0493
11 -4 7 0.0393 10.7247 -3.7013 6.8015 -0.3806 -0.6212 -0.6850

loop_
_geom_angle_atom_site_label_1
_geom_angle_atom_site_label_2
_geom_angle_atom_site_label_3
_geom_angle
_geom_angle_site_symmetry_1
_geom_angle_site_symmetry_3
Mn11 Te1 Mn11 98.02(7) 3 .
Mn11 Te1 Mn71 68.98(4) . .
Mn11 Te1 Mn71 68.98(4) 3 .
Mn11 Te2 Mn31 69.91(4) . .
Mn71 Te2 Mn11 69.24(5) . .
Mn71 Te2 Mn31 103.10(5) . .
Mn31 Te3 Mn11 69.81(4) . .
Mn31 Te3 Mn51 69.50(5) . .
Mn51 Te3 Mn11 99.77(5) . .
Mn31 Te4 Mn31 100.51(7) . 3
Mn31 Te4 Mn51 69.45(4) 3 .
Mn31 Te4 Mn51 69.45(4) . .
Te1 Mn11 Te3 125.41(5) . .
Te1 Mn11 Mn31 130.63(6) . .
Te1 Mn11 Mn71 55.64(4) . .
Te2 Mn11 Te1 109.57(5) . .
Te2 Mn11 Te3 108.65(6) . .
Te2 Mn11 Mn31 55.31(4) . .
Te2 Mn11 Mn71 55.35(4) . .
Te3 Mn11 Mn31 54.92(3) . .
Te3 Mn11 Mn71 130.75(6) . .
P12 Mn11 Te1 108.36(8) . .
P12 Mn11 Te2 102.50(7) . .
P12 Mn11 Te3 99.64(7) . .
P12 Mn11 Mn31 120.51(8) . .
P12 Mn11 Mn71 128.14(9) . .
Mn71 Mn11 Mn31 86.83(5) . .
C13 P12 Mn11 113.6(4) . .
C13 P12 C15 104.6(4) . .
C15 P12 Mn11 109.8(3) . .
C17 P12 Mn11 118.5(4) . .
C17 P12 C13 104.2(5) . .
C17 P12 C15 104.9(5) . .
C14 C13 P12 111.9(7) . .
C16 C15 P12 116.0(7) . .
C18 C17 P12 112.6(8) . .
Te2 Mn31 Mn11 54.78(3) . .
Te2 Mn31 Mn51 127.28(6) . .
Te3 Mn31 Te2 108.47(6) . .
Te3 Mn31 Te4 109.12(5) . .
Te3 Mn31 Mn11 55.27(4) . .
Te3 Mn31 Mn51 55.36(4) . .
Te4 Mn31 Te2 123.47(6) . .
Te4 Mn31 Mn11 127.74(6) . .
Te4 Mn31 Mn51 55.36(4) . .
P32 Mn31 Te2 94.86(7) . .
P32 Mn31 Te3 117.87(7) . .
P32 Mn31 Te4 102.99(7) . .
P32 Mn31 Mn11 128.92(8) . .
P32 Mn31 Mn51 137.84(9) . .
Mn51 Mn31 Mn11 84.24(6) . .
C33 P32 Mn31 117.1(3) . .
C35 P32 Mn31 108.9(3) . .
C35 P32 C33 104.2(4) . .
C35 P32 C37 102.7(4) . .
C37 P32 Mn31 116.3(3) . .
C37 P32 C33 106.0(5) . .
C34 C33 P32 115.4(8) . .
C36 C35 P32 114.6(6) . .
C38 C37 P32 113.2(8) . .
Te3 Mn51 Te3 124.38(8) 3 .
Te3 Mn51 Te4 108.72(4) 3 .
Te3 Mn51 Te4 108.72(4) . .
Te3 Mn51 Mn31 128.38(7) 3 .
Te3 Mn51 Mn31 55.13(3) . .
Te3 Mn51 Mn31 128.38(7) . 3
Te3 Mn51 Mn31 55.13(3) 3 3
Te4 Mn51 Mn31 55.19(4) . 3
Te4 Mn51 Mn31 55.19(4) . .
Mn31 Mn51 Mn31 84.78(7) . 3
P52 Mn51 Te3 104.48(6) . .
P52 Mn51 Te3 104.48(6) . 3
P52 Mn51 Te4 104.13(12) . .
P52 Mn51 Mn31 126.43(8) . 3
P52 Mn51 Mn31 126.43(8) . .
C53 P52 Mn51 111.9(6) . .
C55 P52 Mn51 112.8(7) . .
C55 P52 C53 97.5(9) . .
C57 P52 Mn51 121.0(8) . .
C57 P52 C53 102.4(11) . .
C57 P52 C55 108.2(10) . .
C54 C53 P52 115.1(17) . .
C56 C55 P52 112.4(15) . .
C58 C57 P52 111.0(15) . .
Te1 Mn71 Mn11 55.38(4) . .
Te1 Mn71 Mn11 55.38(4) . 3
Te2 Mn71 Te1 109.39(4) 3 .
Te2 Mn71 Te1 109.39(4) . .
Te2 Mn71 Te2 120.55(8) 3 .
Te2 Mn71 Mn11 55.42(3) 3 3
Te2 Mn71 Mn11 126.04(8) 3 .
Te2 Mn71 Mn11 126.03(8) . 3
Te2 Mn71 Mn11 55.42(3) . .
Mn11 Mn71 Mn11 83.44(7) 3 .
P72 Mn71 Te1 115.55(12) . .
P72 Mn71 Te2 100.90(6) . 3
P72 Mn71 Te2 100.90(6) . .
P72 Mn71 Mn11 132.98(6) . .
P72 Mn71 Mn11 132.98(6) . 3
C73 P72 Mn71 113.0(6) . .
C73 P72 C77 92.4(8) . .
C75 P72 Mn71 120.4(8) . .
C75 P72 C73 108.3(10) . .
C75 P72 C77 105.8(11) . .
C77 P72 Mn71 113.2(9) . .
C74 C73 P72 111.6(15) . .
C76 C75 P72 110.1(18) . .
C78 C77 P72 117.1(14) . .

loop_
_geom_bond_atom_site_label_1
_geom_bond_atom_site_label_2
_geom_bond_distance
_geom_bond_site_symmetry_2
Te1 Mn11 2.7146(16) 3
Te1 Mn11 2.7146(16) .
Te1 Mn71 2.723(2) .
Te2 Mn11 2.7111(13) .
Te2 Mn31 2.7287(18) .
Te2 Mn71 2.7088(12) .
Te3 Mn11 2.7290(19) .
Te3 Mn31 2.7176(13) .
Te3 Mn51 2.7252(11) .
Te4 Mn31 2.7202(16) .
Te4 Mn31 2.7203(16) 3
Te4 Mn51 2.7260(19) .
Mn11 P12 2.529(2) .
Mn11 Mn31 3.1166(15) .
Mn11 Mn71 3.0790(19) .
P12 C13 1.837(9) .
P12 C15 1.844(9) .
P12 C17 1.828(10) .
C13 C14 1.515(14) .
C15 C16 1.544(12) .
C17 C18 1.532(14) .
Mn31 P32 2.555(2) .
Mn31 Mn51 3.1025(19) .
P32 C33 1.834(10) .
P32 C35 1.827(9) .
P32 C37 1.834(9) .
C33 C34 1.550(13) .
C35 C36 1.509(13) .
C37 C38 1.507(15) .
Mn51 Te3 2.7252(11) 3
Mn51 Mn31 3.1026(19) 3
Mn51 P52 2.532(4) .
P52 C53 1.919(15) .
P52 C55 1.866(17) .
P52 C57 1.776(17) .
C53 C54 1.52(2) .
C55 C56 1.53(2) .
C57 C58 1.53(2) .
Mn71 Te2 2.7087(12) 3
Mn71 Mn11 3.0790(19) 3
Mn71 P72 2.540(4) .
P72 C73 1.885(16) .
P72 C75 1.752(17) .
P72 C77 1.895(18) .
C73 C74 1.52(2) .
C75 C76 1.56(2) .
C77 C78 1.53(2) .

loop_
_geom_torsion_atom_site_label_1
_geom_torsion_atom_site_label_2
_geom_torsion_atom_site_label_3
_geom_torsion_atom_site_label_4
_geom_torsion
Mn11 P12 C13 C14 62.6(10)
Mn11 P12 C15 C16 -177.7(6)
Mn11 P12 C17 C18 63.2(10)
C13 P12 C15 C16 60.1(8)
C13 P12 C17 C18 -169.5(9)
C15 P12 C13 C14 -177.7(9)
C15 P12 C17 C18 -59.8(10)
C17 P12 C13 C14 -67.8(10)
C17 P12 C15 C16 -49.3(8)
Mn31 P32 C33 C34 -170.7(7)
Mn31 P32 C35 C36 57.7(8)
Mn31 P32 C37 C38 -74.2(9)
C33 P32 C35 C36 -68.0(8)
C33 P32 C37 C38 58.0(9)
C35 P32 C33 C34 -50.3(9)
C35 P32 C37 C38 167.0(8)
C37 P32 C33 C34 57.6(9)
C37 P32 C35 C36 -178.4(7)
Mn51 P52 C55 C56 59.9(18)
Mn51 P52 C57 C58 51(2)
C53 P52 C55 C56 177.5(17)
C53 P52 C57 C58 -74(2)
C55 P52 C57 C58 -176(2)
C57 P52 C55 C56 -76.8(19)
Mn71 P72 C73 C74 56(2)
Mn71 P72 C75 C76 59(2)
Mn71 P72 C77 C78 -58(3)
C73 P72 C75 C76 -169(2)
C73 P72 C77 C78 -174(3)
C75 P72 C73 C74 -80(3)
C75 P72 C77 C78 76(3)
C77 P72 C73 C74 172(2)
C77 P72 C75 C76 -71(2)

loop_
_platon_squeeze_void_nr
_platon_squeeze_void_average_x
_platon_squeeze_void_average_y
_platon_squeeze_void_average_z
_platon_squeeze_void_volume
_platon_squeeze_void_count_electrons
_platon_squeeze_void_content
1 -0.000 -0.000 0.046 6 1 ' '
2 -0.000 -0.000 0.546 6 1 ' '
3 0.500 0.178 0.052 148 47 ' '
4 0.500 -0.178 0.552 147 47 ' '
5 -0.000 0.326 0.552 145 46 ' '
6 -0.000 0.674 0.052 146 46 ' '
7 0.500 0.519 0.046 4 0 ' '
8 0.500 0.481 0.546 4 0 ' '
